data_2218122
loop_
_publ_author_name
'Xia, Jin Hong'
'Liu, Zheng'
'Wang, Yuan'
'Feng, Xiao Zhen'

_publ_section_title
{2-[(3,5-Dichloro-2-oxidobenzylidene)amino-\k^2^<i>N</i>,<i>O</i>]-3-methylpentanoato-\k<i>O</i>}(<i>N</i>,<i>N</i>'-dimethylformamide-\k<i>O</i>)copper(II)
_journal_coeditor_code GW2039
_journal_issue 5
_journal_name_full 'Acta Crystallographica Section E'
_journal_page_first m660
_journal_page_last m661
_journal_paper_doi 10.1107/S160053680800932X
_journal_volume 64
_journal_year 2008
_chemical_formula_iupac '[Cu (C13 H13 Cl2 N O3) (C3 H7 N O)]'
_chemical_formula_moiety 'C16 H20 Cl2 Cu N2 O4'
_chemical_formula_sum 'C16 H20 Cl2 Cu N2 O4'
_chemical_formula_weight 438.78
_chemical_name_systematic
;
{2-[(3,5-Dichloro-2-oxidobenzylidene)amino-\k^2^N,O]-3-methylpentanoato-
\kO}(N,N'-dimethylformamide-\k<i>O</i>)copper(II)
;
_space_group_IT_number 18
_symmetry_cell_setting orthorhombic
_symmetry_space_group_name_Hall 'P 2 2ab'
_symmetry_space_group_name_H-M 'P 21 21 2'
_atom_sites_solution_hydrogens geom
_atom_sites_solution_primary direct
_atom_sites_solution_secondary difmap
_audit_creation_method SHELXL-97
_cell_angle_alpha 90.00
_cell_angle_beta 90.00
_cell_angle_gamma 90.00
_cell_formula_units_Z 4
_cell_length_a 11.671(2)
_cell_length_b 27.465(3)
_cell_length_c 5.8890(18)
_cell_measurement_reflns_used 1991
_cell_measurement_temperature 298(2)
_cell_measurement_theta_max 20.305
_cell_measurement_theta_min 2.29
_cell_volume 1887.7(7)
_computing_cell_refinement 'SMART (Bruker, 2001)'
_computing_data_collection 'SMART (Bruker, 2001)'
_computing_data_reduction 'SAINT (Bruker, 2001)'
_computing_molecular_graphics 'SHELXTL (Sheldrick, 2008)'
_computing_publication_material 'SHELXTL (Sheldrick, 2008)'
_computing_structure_refinement 'SHELXL97 (Sheldrick, 2008)'
_computing_structure_solution 'SHELXS97 (Sheldrick, 2008)'
_diffrn_ambient_temperature 298(2)
_diffrn_measured_fraction_theta_full 0.985
_diffrn_measured_fraction_theta_max 0.985
_diffrn_measurement_device_type 'Bruker SMART CCD area-detector'
_diffrn_measurement_method '\f and \w'
_diffrn_radiation_monochromator graphite
_diffrn_radiation_source 'fine-focus sealed tube'
_diffrn_radiation_type MoK\a
_diffrn_radiation_wavelength 0.71073
_diffrn_reflns_av_R_equivalents 0.0865
_diffrn_reflns_av_sigmaI/netI 0.1178
_diffrn_reflns_limit_h_max 13
_diffrn_reflns_limit_h_min -9
_diffrn_reflns_limit_k_max 32
_diffrn_reflns_limit_k_min -32
_diffrn_reflns_limit_l_max 6
_diffrn_reflns_limit_l_min -6
_diffrn_reflns_number 9274
_diffrn_reflns_theta_full 25.01
_diffrn_reflns_theta_max 25.01
_diffrn_reflns_theta_min 1.48
_exptl_absorpt_coefficient_mu 1.462
_exptl_absorpt_correction_T_max 0.8326
_exptl_absorpt_correction_T_min 0.5720
_exptl_absorpt_correction_type multi-scan
_exptl_absorpt_process_details '(SADABS; Sheldrick, 1996)'
_exptl_crystal_colour blue
_exptl_crystal_density_diffrn 1.544
_exptl_crystal_density_method 'not measured'
_exptl_crystal_description block
_exptl_crystal_F_000 900
_exptl_crystal_size_max 0.43
_exptl_crystal_size_mid 0.15
_exptl_crystal_size_min 0.13
_refine_diff_density_max 0.540
_refine_diff_density_min -1.081
_refine_ls_abs_structure_details 'Flack (1983), 1310 Friedel pairs'
_refine_ls_abs_structure_Flack 0.11(6)
_refine_ls_extinction_method none
_refine_ls_goodness_of_fit_ref 1.052
_refine_ls_hydrogen_treatment constr
_refine_ls_matrix_type full
_refine_ls_number_parameters 226
_refine_ls_number_reflns 3260
_refine_ls_number_restraints 0
_refine_ls_restrained_S_all 1.052
_refine_ls_R_factor_all 0.1239
_refine_ls_R_factor_gt 0.0954
_refine_ls_shift/su_max 0.001
_refine_ls_shift/su_mean 0.000
_refine_ls_structure_factor_coef Fsqd
_refine_ls_weighting_details 'calc w=1/[\s^2^(Fo^2^)+(0.1179P)^2^+7.0901P] where P=(Fo^2^+2Fc^2^)/3'
_refine_ls_weighting_scheme calc
_refine_ls_wR_factor_gt 0.2265
_refine_ls_wR_factor_ref 0.2417
_reflns_number_gt 2288
_reflns_number_total 3260
_reflns_threshold_expression I>2\s(I)
_cod_data_source_file gw2039.cif
_cod_data_source_block I
_cod_depositor_comments
;
The following automatic conversions were performed:
'_symmetry_cell_setting' value 'Orthorhombic' changed to 'orthorhombic'
according to '/home/saulius/struct/CIF-dictionaries/cif_core.dic'
dictionary named 'cif_core.dic' version 2.4.1 from 2010-06-29.

Automatic conversion script
Id: cif_fix_enum 1527 2010-12-29 10:47:43Z saulius 

The following automatic conversions were performed:

'_symmetry_cell_setting' value 'Orthorhombic' changed to
'orthorhombic' according to
/home/saulius/struct/CIF-dictionaries/cif_core.dic dictionary named
'cif_core.dic' version 2.4.1 from 2010-06-29.

Automatic conversion script
Id: cif_fix_values 1715 2011-07-08 13:25:40Z adriana 
;
_cod_original_sg_symbol_H-M 'P21 21 2'
_cod_database_code 2218122
_cod_database_fobs_code 2218122

loop_
_symmetry_equiv_pos_as_xyz
'x, y, z'
'-x, -y, z'
'x+1/2, -y+1/2, -z'
'-x+1/2, y+1/2, -z'

loop_
_atom_site_type_symbol
_atom_site_label
_atom_site_fract_x
_atom_site_fract_y
_atom_site_fract_z
_atom_site_U_iso_or_equiv
_atom_site_adp_type
_atom_site_calc_flag
_atom_site_refinement_flags
_atom_site_occupancy
Cu Cu1 0.13255(12) 0.88233(5) 0.7191(3) 0.0369(4) Uani d . 1
Cl Cl1 0.0068(3) 0.79870(13) 0.0644(6) 0.0481(9) Uani d . 1
Cl Cl2 0.2946(3) 0.65124(12) 0.2389(8) 0.0671(12) Uani d . 1
N N1 0.2606(8) 0.8445(3) 0.8257(17) 0.033(2) Uani d . 1
N N2 -0.1115(10) 0.9551(4) 0.3728(17) 0.043(3) Uani d . 1
O O1 0.1585(7) 0.9174(3) 0.9935(17) 0.046(2) Uani d . 1
O O2 0.2565(10) 0.9193(4) 1.3185(19) 0.063(3) Uani d . 1
O O3 0.0957(7) 0.8388(3) 0.4856(18) 0.044(2) Uani d . 1
O O4 0.0063(7) 0.9243(3) 0.6463(15) 0.039(2) Uani d . 1
C C1 0.2446(12) 0.9026(5) 1.125(2) 0.038(3) Uani d . 1
C C2 0.3198(12) 0.8638(4) 1.029(2) 0.035(3) Uani d . 1
H H2 0.3294 0.8377 1.1411 0.042 Uiso calc R 1
C C3 0.4373(11) 0.8833(7) 0.960(3) 0.059(4) Uani d . 1
H H3 0.4762 0.8584 0.8687 0.071 Uiso calc R 1
C C4 0.5115(15) 0.8947(7) 1.168(3) 0.067(5) Uani d . 1
H H4A 0.5874 0.9039 1.1162 0.080 Uiso calc R 1
H H4B 0.4789 0.9226 1.2457 0.080 Uiso calc R 1
C C5 0.5232(16) 0.8529(7) 1.338(3) 0.077(5) Uani d . 1
H H5A 0.4651 0.8559 1.4523 0.115 Uiso calc R 1
H H5B 0.5974 0.8542 1.4076 0.115 Uiso calc R 1
H H5C 0.5145 0.8224 1.2600 0.115 Uiso calc R 1
C C6 0.4285(13) 0.9300(7) 0.818(3) 0.077(6) Uani d . 1
H H6A 0.3701 0.9261 0.7044 0.116 Uiso calc R 1
H H6B 0.5007 0.9363 0.7453 0.116 Uiso calc R 1
H H6C 0.4092 0.9568 0.9150 0.116 Uiso calc R 1
C C7 0.2818(10) 0.7995(4) 0.755(2) 0.040(3) Uani d . 1
H H7 0.3322 0.7813 0.8426 0.047 Uiso calc R 1
C C8 0.2357(11) 0.7757(4) 0.557(2) 0.034(3) Uani d . 1
C C9 0.1437(12) 0.7977(4) 0.428(2) 0.041(3) Uani d . 1
C C10 0.1061(8) 0.7732(4) 0.235(2) 0.031(3) Uani d . 1
C C11 0.1625(11) 0.7281(4) 0.181(2) 0.043(3) Uani d . 1
H H11 0.1418 0.7123 0.0474 0.051 Uiso calc R 1
C C12 0.2427(10) 0.7075(5) 0.310(3) 0.043(3) Uani d . 1
C C13 0.2807(11) 0.7309(5) 0.495(3) 0.044(3) Uani d . 1
H H13 0.3380 0.7170 0.5836 0.053 Uiso calc R 1
C C14 -0.0233(13) 0.9290(4) 0.448(3) 0.048(4) Uani d . 1
H H14 0.0203 0.9128 0.3393 0.058 Uiso calc R 1
C C15 -0.1907(13) 0.9786(5) 0.540(3) 0.053(4) Uani d . 1
H H15A -0.2402 0.9544 0.6047 0.080 Uiso calc R 1
H H15B -0.2361 1.0028 0.4636 0.080 Uiso calc R 1
H H15C -0.1467 0.9938 0.6579 0.080 Uiso calc R 1
C C16 -0.1495(16) 0.9579(7) 0.135(3) 0.063(5) Uani d . 1
H H16A -0.0882 0.9478 0.0366 0.094 Uiso calc R 1
H H16B -0.1709 0.9908 0.0995 0.094 Uiso calc R 1
H H16C -0.2143 0.9368 0.1129 0.094 Uiso calc R 1

loop_
_atom_site_aniso_label
_atom_site_aniso_U_11
_atom_site_aniso_U_22
_atom_site_aniso_U_33
_atom_site_aniso_U_12
_atom_site_aniso_U_13
_atom_site_aniso_U_23
Cu1 0.0356(7) 0.0313(6) 0.0437(9) 0.0098(6) -0.0076(7) -0.0074(7)
Cl1 0.0389(18) 0.061(2) 0.044(2) -0.0044(16) -0.0118(16) 0.0061(17)
Cl2 0.081(3) 0.0460(18) 0.074(3) -0.0011(17) 0.018(3) -0.019(2)
N1 0.039(5) 0.030(5) 0.028(6) 0.009(4) -0.013(5) -0.012(4)
N2 0.044(7) 0.055(7) 0.030(6) 0.032(6) 0.002(5) 0.011(5)
O1 0.024(5) 0.049(5) 0.066(7) 0.017(4) -0.021(4) -0.005(5)
O2 0.069(7) 0.066(7) 0.055(7) 0.012(6) -0.009(6) -0.021(6)
O3 0.040(5) 0.024(4) 0.069(7) 0.009(4) -0.012(4) -0.010(4)
O4 0.026(4) 0.060(6) 0.031(5) 0.004(4) 0.004(4) -0.002(4)
C1 0.032(7) 0.042(7) 0.041(8) -0.008(6) 0.012(6) -0.014(6)
C2 0.051(8) 0.034(6) 0.020(6) 0.007(5) 0.006(6) -0.004(5)
C3 0.022(7) 0.086(11) 0.068(10) 0.020(8) -0.006(7) -0.017(11)
C4 0.054(9) 0.091(13) 0.056(10) -0.008(9) -0.011(8) -0.011(9)
C5 0.063(11) 0.091(13) 0.076(13) 0.003(10) -0.028(10) -0.010(10)
C6 0.031(8) 0.111(14) 0.091(14) -0.005(8) 0.008(9) -0.028(13)
C7 0.040(7) 0.049(7) 0.031(8) 0.014(5) 0.001(6) -0.007(7)
C8 0.040(7) 0.032(6) 0.030(7) 0.002(5) -0.004(6) -0.002(5)
C9 0.048(8) 0.034(6) 0.041(8) 0.008(6) 0.006(7) 0.001(6)
C10 0.022(6) 0.043(6) 0.029(7) 0.001(4) 0.004(5) 0.012(6)
C11 0.051(8) 0.031(6) 0.046(9) -0.021(6) -0.002(7) -0.004(6)
C12 0.030(6) 0.042(7) 0.058(9) -0.006(6) 0.016(7) -0.025(7)
C13 0.026(7) 0.039(7) 0.067(10) 0.000(5) 0.005(6) -0.006(7)
C14 0.059(9) 0.029(7) 0.056(10) 0.015(6) 0.005(8) 0.013(7)
C15 0.052(9) 0.055(8) 0.053(10) 0.012(7) -0.008(8) -0.006(7)
C16 0.059(11) 0.081(11) 0.048(10) 0.004(9) 0.015(8) -0.010(8)

loop_
_atom_type_symbol
_atom_type_description
_atom_type_scat_dispersion_real
_atom_type_scat_dispersion_imag
_atom_type_scat_source
C C 0.0033 0.0016 'International Tables Vol C Tables 4.2.6.8 and 6.1.1.4'
H H 0.0000 0.0000 'International Tables Vol C Tables 4.2.6.8 and 6.1.1.4'
N N 0.0061 0.0033 'International Tables Vol C Tables 4.2.6.8 and 6.1.1.4'
O O 0.0106 0.0060 'International Tables Vol C Tables 4.2.6.8 and 6.1.1.4'
Cu Cu 0.3201 1.2651 'International Tables Vol C Tables 4.2.6.8 and 6.1.1.4'
Cl Cl 0.1484 0.1585 'International Tables Vol C Tables 4.2.6.8 and 6.1.1.4'

loop_
_geom_angle_atom_site_label_1
_geom_angle_atom_site_label_2
_geom_angle_atom_site_label_3
_geom_angle
_geom_angle_publ_flag
O3 Cu1 O1 169.2(4) y
O3 Cu1 O4 92.5(4) y
O1 Cu1 O4 90.5(3) y
O3 Cu1 N1 94.2(4) y
O1 Cu1 N1 82.7(4) y
O4 Cu1 N1 173.1(4) y
C7 N1 C2 120.0(10) ?
C7 N1 Cu1 122.9(8) ?
C2 N1 Cu1 115.7(7) ?
C14 N2 C16 125.3(13) ?
C14 N2 C15 119.5(12) ?
C16 N2 C15 114.6(11) ?
C1 O1 Cu1 117.4(7) ?
C9 O3 Cu1 130.0(9) ?
C14 O4 Cu1 119.5(8) ?
O2 C1 O1 120.6(13) ?
O2 C1 C2 123.3(14) ?
O1 C1 C2 116.1(11) ?
N1 C2 C1 106.7(11) ?
N1 C2 C3 109.0(10) ?
C1 C2 C3 112.3(11) ?
N1 C2 H2 109.6 ?
C1 C2 H2 109.6 ?
C3 C2 H2 109.6 ?
C2 C3 C4 111.3(13) ?
C2 C3 C6 112.3(11) ?
C4 C3 C6 107.6(15) ?
C2 C3 H3 108.5 ?
C4 C3 H3 108.5 ?
C6 C3 H3 108.5 ?
C5 C4 C3 114.9(15) ?
C5 C4 H4A 108.5 ?
C3 C4 H4A 108.5 ?
C5 C4 H4B 108.5 ?
C3 C4 H4B 108.5 ?
H4A C4 H4B 107.5 ?
C4 C5 H5A 109.5 ?
C4 C5 H5B 109.5 ?
H5A C5 H5B 109.5 ?
C4 C5 H5C 109.5 ?
H5A C5 H5C 109.5 ?
H5B C5 H5C 109.5 ?
C3 C6 H6A 109.5 ?
C3 C6 H6B 109.5 ?
H6A C6 H6B 109.5 ?
C3 C6 H6C 109.5 ?
H6A C6 H6C 109.5 ?
H6B C6 H6C 109.5 ?
N1 C7 C8 127.5(11) ?
N1 C7 H7 116.3 ?
C8 C7 H7 116.3 ?
C13 C8 C7 118.2(11) ?
C13 C8 C9 121.1(12) ?
C7 C8 C9 120.7(10) ?
O3 C9 C10 119.5(11) ?
O3 C9 C8 123.1(11) ?
C10 C9 C8 117.4(10) ?
C9 C10 C11 116.8(10) ?
C9 C10 Cl1 120.2(9) ?
C11 C10 Cl1 122.8(10) ?
C12 C11 C10 124.2(12) ?
C12 C11 H11 117.9 ?
C10 C11 H11 117.9 ?
C11 C12 C13 119.5(12) ?
C11 C12 Cl2 119.4(11) ?
C13 C12 Cl2 121.1(12) ?
C12 C13 C8 120.8(13) ?
C12 C13 H13 119.6 ?
C8 C13 H13 119.6 ?
O4 C14 N2 126.3(14) ?
O4 C14 H14 116.9 ?
N2 C14 H14 116.9 ?
N2 C15 H15A 109.5 ?
N2 C15 H15B 109.5 ?
H15A C15 H15B 109.5 ?
N2 C15 H15C 109.5 ?
H15A C15 H15C 109.5 ?
H15B C15 H15C 109.5 ?
N2 C16 H16A 109.5 ?
N2 C16 H16B 109.5 ?
H16A C16 H16B 109.5 ?
N2 C16 H16C 109.5 ?
H16A C16 H16C 109.5 ?
H16B C16 H16C 109.5 ?

loop_
_geom_bond_atom_site_label_1
_geom_bond_atom_site_label_2
_geom_bond_distance
_geom_bond_publ_flag
Cu1 O3 1.872(9) y
Cu1 O1 1.905(9) y
Cu1 O4 1.920(9) y
Cu1 N1 1.925(10) y
Cl1 C10 1.685(11) ?
Cl2 C12 1.712(12) ?
N1 C7 1.328(14) ?
N1 C2 1.482(16) ?
N2 C14 1.329(17) ?
N2 C16 1.473(19) ?
N2 C15 1.497(18) ?
O1 C1 1.333(17) ?
O2 C1 1.233(16) ?
O3 C9 1.306(14) ?
O4 C14 1.225(17) ?
C1 C2 1.493(17) ?
C2 C3 1.53(2) ?
C2 H2 0.9800 ?
C3 C4 1.53(2) ?
C3 C6 1.53(3) ?
C3 H3 0.9800 ?
C4 C5 1.53(2) ?
C4 H4A 0.9700 ?
C4 H4B 0.9700 ?
C5 H5A 0.9600 ?
C5 H5B 0.9600 ?
C5 H5C 0.9600 ?
C6 H6A 0.9600 ?
C6 H6B 0.9600 ?
C6 H6C 0.9600 ?
C7 C8 1.442(17) ?
C7 H7 0.9300 ?
C8 C13 1.384(16) ?
C8 C9 1.444(17) ?
C9 C10 1.395(17) ?
C10 C11 1.438(17) ?
C11 C12 1.333(19) ?
C11 H11 0.9300 ?
C12 C13 1.341(19) ?
C13 H13 0.9300 ?
C14 H14 0.9300 ?
C15 H15A 0.9600 ?
C15 H15B 0.9600 ?
C15 H15C 0.9600 ?
C16 H16A 0.9600 ?
C16 H16B 0.9600 ?
C16 H16C 0.9600 ?

loop_
_geom_hbond_atom_site_label_D
_geom_hbond_atom_site_label_H
_geom_hbond_atom_site_label_A
_geom_hbond_site_symmetry_A
_geom_hbond_distance_DH
_geom_hbond_distance_HA
_geom_hbond_distance_DA
_geom_hbond_angle_DHA
C15 H15B O2 2_574 0.96 2.31 3.19(2) 150.2

loop_
_geom_torsion_atom_site_label_1
_geom_torsion_atom_site_label_2
_geom_torsion_atom_site_label_3
_geom_torsion_atom_site_label_4
_geom_torsion
O3 Cu1 N1 C7 -10.6(11)
O1 Cu1 N1 C7 159.0(11)
O3 Cu1 N1 C2 -177.3(8)
O1 Cu1 N1 C2 -7.7(8)
O3 Cu1 O1 C1 74(2)
O4 Cu1 O1 C1 180.0(9)
N1 Cu1 O1 C1 0.4(9)
O1 Cu1 O3 C9 -72(2)
O4 Cu1 O3 C9 -177.7(11)
N1 Cu1 O3 C9 0.7(12)
O3 Cu1 O4 C14 -34.2(11)
O1 Cu1 O4 C14 156.2(11)
Cu1 O1 C1 O2 -170.2(10)
Cu1 O1 C1 C2 7.0(14)
C7 N1 C2 C1 -154.7(12)
Cu1 N1 C2 C1 12.4(12)
C7 N1 C2 C3 83.7(14)
Cu1 N1 C2 C3 -109.1(11)
O2 C1 C2 N1 164.9(13)
O1 C1 C2 N1 -12.2(15)
O2 C1 C2 C3 -75.7(17)
O1 C1 C2 C3 107.2(13)
N1 C2 C3 C4 -169.2(13)
C1 C2 C3 C4 72.8(17)
N1 C2 C3 C6 70.2(15)
C1 C2 C3 C6 -47.9(17)
C2 C3 C4 C5 52.8(19)
C6 C3 C4 C5 176.2(14)
C2 N1 C7 C8 -177.5(12)
Cu1 N1 C7 C8 16.4(19)
N1 C7 C8 C13 171.3(12)
N1 C7 C8 C9 -10(2)
Cu1 O3 C9 C10 -175.0(8)
Cu1 O3 C9 C8 4.8(19)
C13 C8 C9 O3 177.1(12)
C7 C8 C9 O3 -2(2)
C13 C8 C9 C10 -3.1(18)
C7 C8 C9 C10 178.0(11)
O3 C9 C10 C11 180.0(11)
C8 C9 C10 C11 0.1(16)
O3 C9 C10 Cl1 4.9(16)
C8 C9 C10 Cl1 -175.0(9)
C9 C10 C11 C12 3.9(18)
Cl1 C10 C11 C12 178.8(10)
C10 C11 C12 C13 -5(2)
C10 C11 C12 Cl2 174.6(9)
C11 C12 C13 C8 2(2)
Cl2 C12 C13 C8 -177.8(10)
C7 C8 C13 C12 -178.7(12)
C9 C8 C13 C12 2(2)
Cu1 O4 C14 N2 177.0(11)
C16 N2 C14 O4 -176.1(15)
C15 N2 C14 O4 -5(2)
